data_4122962
loop_
_publ_author_name
'Grubel, Katarzyna'
'Brennessel, William W.'
'Mercado, Brandon Q.'
'Holland, Patrick L.'

_publ_section_title
;
 Alkali Metal Control over N-N Cleavage in Iron Complexes.
;
_journal_name_full 'Journal of the American Chemical Society'
_journal_page_first 141120101403003
_journal_paper_doi 10.1021/ja507442b
_journal_year 2014
_chemical_formula_moiety 'C66 H81 Cl Cs2 Fe3 N10'
_chemical_formula_sum 'C66 H81 Cl Cs2 Fe3 N10'
_chemical_formula_weight 1483.22
_chemical_name_common holkg14
_chemical_name_systematic
; 
 ? 
;
_space_group_crystal_system trigonal
_space_group_IT_number 167
_space_group_name_Hall '-R 3 2"c'
_space_group_name_H-M_alt 'R -3 c :H'
_symmetry_space_group_name_Hall '-R 3 2"c'
_symmetry_space_group_name_H-M 'R -3 c :H'
_atom_sites_solution_hydrogens geom
_atom_sites_solution_primary direct
_atom_sites_solution_secondary difmap
_audit_creation_method SHELXL-2013
_cell_angle_alpha 90
_cell_angle_beta 90
_cell_angle_gamma 120
_cell_formula_units_Z 6
_cell_length_a 14.2235(11)
_cell_length_b 14.2235(11)
_cell_length_c 64.483(5)
_cell_measurement_reflns_used 4060
_cell_measurement_temperature 100.0(5)
_cell_measurement_theta_max 26.00
_cell_measurement_theta_min 2.86
_cell_volume 11297.7(15)
_computing_cell_refinement 'SAINT (Bruker, 2013)'
_computing_data_collection 'APEX2 (Bruker, 2013)'
_computing_data_reduction 'SAINT (Bruker, 2013)'
_computing_molecular_graphics 'SHELXTL (Sheldrick, 2008)'
_computing_publication_material 'SHELXTL (Sheldrick, 2008)'
_computing_structure_refinement 'SHELXL-2013 (Sheldrick, 2013)'
_computing_structure_solution 'SIR2011 (Burla et al., 2012)'
_diffrn_ambient_temperature 100.0(5)
_diffrn_measured_fraction_theta_full 1.000
_diffrn_measured_fraction_theta_max 0.999
_diffrn_measurement_device_type 'Bruker SMART APEX II CCD platform'
_diffrn_measurement_method '\w scans'
_diffrn_radiation_type MoK\a
_diffrn_radiation_wavelength 0.71073
_diffrn_reflns_av_R_equivalents 0.0759
_diffrn_reflns_av_unetI/netI 0.0292
_diffrn_reflns_Laue_measured_fraction_full 1.000
_diffrn_reflns_Laue_measured_fraction_max 0.999
_diffrn_reflns_limit_h_max 19
_diffrn_reflns_limit_h_min -19
_diffrn_reflns_limit_k_max 19
_diffrn_reflns_limit_k_min -19
_diffrn_reflns_limit_l_max 89
_diffrn_reflns_limit_l_min -89
_diffrn_reflns_number 49391
_diffrn_reflns_point_group_measured_fraction_full 1.000
_diffrn_reflns_point_group_measured_fraction_max 0.999
_diffrn_reflns_theta_full 29.575
_diffrn_reflns_theta_max 29.602
_diffrn_reflns_theta_min 1.770
_diffrn_source 'fine-focus sealed tube'
_exptl_absorpt_coefficient_mu 1.599
_exptl_absorpt_correction_T_max 0.4322
_exptl_absorpt_correction_T_min 0.2895
_exptl_absorpt_correction_type multi-scan
_exptl_absorpt_process_details 'SADABS (Sheldrick, 2012)'
_exptl_crystal_colour blue-green
_exptl_crystal_density_diffrn 1.308
_exptl_crystal_description block
_exptl_crystal_F_000 4512
_exptl_crystal_size_max 0.20
_exptl_crystal_size_mid 0.18
_exptl_crystal_size_min 0.12
_refine_diff_density_max 0.726
_refine_diff_density_min -0.419
_refine_diff_density_rms 0.085
_refine_ls_extinction_method none
_refine_ls_goodness_of_fit_ref 1.021
_refine_ls_hydrogen_treatment constr
_refine_ls_matrix_type full
_refine_ls_number_parameters 143
_refine_ls_number_reflns 3542
_refine_ls_number_restraints 21
_refine_ls_restrained_S_all 1.021
_refine_ls_R_factor_all 0.0707
_refine_ls_R_factor_gt 0.0370
_refine_ls_shift/su_max 0.000
_refine_ls_shift/su_mean 0.000
_refine_ls_structure_factor_coef Fsqd
_refine_ls_weighting_details 'w=1/[\s^2^(Fo^2^)+(0.0547P)^2^+17.5382P] where P=(Fo^2^+2Fc^2^)/3'
_refine_ls_weighting_scheme calc
_refine_ls_wR_factor_gt 0.0911
_refine_ls_wR_factor_ref 0.1122
_reflns_Friedel_coverage 0.000
_reflns_number_gt 2282
_reflns_number_total 3542
_reflns_threshold_expression 'I > 2\s(I)'
_cod_data_source_file ja507442b_si_002.cif
_cod_data_source_block 3-Cs
_cod_original_cell_volume 11298(2)
_cod_database_code 4122962
_shelx_space_group_comment
; 
The symmetry employed for this shelxl refinement is uniquely defined 
by the following loop, which should always be used as a source of 
symmetry information in preference to the above space-group names. 
They are only intended as comments. 
;
_shelx_estimated_absorpt_t_min 0.740
_shelx_estimated_absorpt_t_max 0.831
_shelxl_version_number 2013-4

loop_
_space_group_symop_operation_xyz
'x, y, z'
'-y, x-y, z'
'-x+y, -x, z'
'y, x, -z+1/2'
'x-y, -y, -z+1/2'
'-x, -x+y, -z+1/2'
'x+2/3, y+1/3, z+1/3'
'-y+2/3, x-y+1/3, z+1/3'
'-x+y+2/3, -x+1/3, z+1/3'
'y+2/3, x+1/3, -z+5/6'
'x-y+2/3, -y+1/3, -z+5/6'
'-x+2/3, -x+y+1/3, -z+5/6'
'x+1/3, y+2/3, z+2/3'
'-y+1/3, x-y+2/3, z+2/3'
'-x+y+1/3, -x+2/3, z+2/3'
'y+1/3, x+2/3, -z+7/6'
'x-y+1/3, -y+2/3, -z+7/6'
'-x+1/3, -x+y+2/3, -z+7/6'
'-x, -y, -z'
'y, -x+y, -z'
'x-y, x, -z'
'-y, -x, z-1/2'
'-x+y, y, z-1/2'
'x, x-y, z-1/2'
'-x+2/3, -y+1/3, -z+1/3'
'y+2/3, -x+y+1/3, -z+1/3'
'x-y+2/3, x+1/3, -z+1/3'
'-y+2/3, -x+1/3, z-1/6'
'-x+y+2/3, y+1/3, z-1/6'
'x+2/3, x-y+1/3, z-1/6'
'-x+1/3, -y+2/3, -z+2/3'
'y+1/3, -x+y+2/3, -z+2/3'
'x-y+1/3, x+2/3, -z+2/3'
'-y+1/3, -x+2/3, z+1/6'
'-x+y+1/3, y+2/3, z+1/6'
'x+1/3, x-y+2/3, z+1/6'

loop_
_atom_site_label
_atom_site_type_symbol
_atom_site_fract_x
_atom_site_fract_y
_atom_site_fract_z
_atom_site_U_iso_or_equiv
_atom_site_adp_type
_atom_site_occupancy
_atom_site_site_symmetry_order
_atom_site_calc_flag
_atom_site_refinement_flags_posn
_atom_site_refinement_flags_adp
_atom_site_refinement_flags_occupancy
_atom_site_disorder_assembly
_atom_site_disorder_group
Cs1 Cs 0.0000 1.0000 0.20959(2) 0.04279(12) Uani 1 3 d S T P . .
Fe1 Fe 0.0000 0.80859(5) 0.2500 0.0548(2) Uani 1 2 d S T P . .
N1 N -0.1101(4) 0.8398(6) 0.24978(10) 0.0414(12) Uani 0.6667 1 d . . P A 1
Cl1 Cl -0.1552(6) 0.8448(6) 0.2500 0.0629(18) Uani 0.3333 2 d S T P A 5
N11 N 0.0123(3) 0.7168(3) 0.22833(5) 0.0686(9) Uani 1 1 d . . . . .
C11 C 0.0158(6) 0.5653(5) 0.21109(8) 0.139(3) Uani 1 1 d . U . . .
H11A H -0.0496 0.4937 0.2100 0.208 Uiso 1 1 calc R U . . .
H11B H 0.0800 0.5568 0.2118 0.208 Uiso 1 1 calc R U . . .
H11C H 0.0213 0.6089 0.1989 0.208 Uiso 1 1 calc R U . . .
C21 C 0.0090(6) 0.6222(4) 0.23066(7) 0.1057(19) Uani 1 1 d D U . . .
C31 C 0.0165(14) 0.5794(8) 0.25030(9) 0.115(4) Uani 0.5 1 d D U P B -1
C61 C 0.0439(12) 0.4878(8) 0.2502(4) 0.126(6) Uani 0.5 1 d D U P B -1
H61A H -0.0164 0.4225 0.2441 0.190 Uiso 0.5 1 calc R U P B -1
H61B H 0.0557 0.4723 0.2645 0.190 Uiso 0.5 1 calc R U P B -1
H61C H 0.1100 0.5103 0.2421 0.190 Uiso 0.5 1 calc R U P B -1
C12 C 0.0236(4) 0.7616(3) 0.20807(6) 0.0663(11) Uani 1 1 d . . . . .
C22 C 0.1259(4) 0.8291(4) 0.19997(7) 0.0706(12) Uani 1 1 d . . . . .
C32 C 0.1363(4) 0.8738(4) 0.18035(6) 0.0736(12) Uani 1 1 d . . . . .
H32 H 0.2064 0.9195 0.1747 0.088 Uiso 1 1 calc R U . . .
C42 C 0.0438(4) 0.8516(4) 0.16898(6) 0.0746(12) Uani 1 1 d . . . . .
H42 H 0.0509 0.8825 0.1556 0.089 Uiso 1 1 calc R U . . .
C52 C -0.0572(4) 0.7850(3) 0.17719(6) 0.0688(11) Uani 1 1 d . . . . .
H52 H -0.1198 0.7705 0.1694 0.083 Uiso 1 1 calc R U . . .
C62 C -0.0698(4) 0.7380(3) 0.19672(6) 0.0658(10) Uani 1 1 d . . . . .
C72 C 0.2266(4) 0.8531(5) 0.21189(7) 0.0883(15) Uani 1 1 d . . . . .
H72A H 0.2261 0.7851 0.2147 0.133 Uiso 1 1 calc R U . . .
H72B H 0.2282 0.8884 0.2250 0.133 Uiso 1 1 calc R U . . .
H72C H 0.2910 0.9013 0.2037 0.133 Uiso 1 1 calc R U . . .
C82 C -0.1804(4) 0.6636(4) 0.20548(6) 0.0792(14) Uani 1 1 d . . . . .
H82A H -0.2358 0.6615 0.1961 0.119 Uiso 1 1 calc R U . . .
H82B H -0.1870 0.6903 0.2191 0.119 Uiso 1 1 calc R U . . .
H82C H -0.1908 0.5904 0.2069 0.119 Uiso 1 1 calc R U . . .

loop_
_atom_site_aniso_label
_atom_site_aniso_U_11
_atom_site_aniso_U_22
_atom_site_aniso_U_33
_atom_site_aniso_U_23
_atom_site_aniso_U_13
_atom_site_aniso_U_12
Cs1 0.04924(15) 0.04924(15) 0.02988(15) 0.000 0.000 0.02462(7)
Fe1 0.0816(5) 0.0512(3) 0.0418(3) -0.00858(17) -0.0172(3) 0.0408(3)
N1 0.042(3) 0.040(2) 0.039(2) 0.0030(16) -0.005(2) 0.019(3)
Cl1 0.080(3) 0.080(3) 0.035(2) 0.0007(17) -0.0007(17) 0.045(5)
N11 0.106(3) 0.0622(19) 0.0533(17) -0.0184(15) -0.0233(17) 0.054(2)
C11 0.265(9) 0.090(4) 0.097(4) -0.034(3) -0.018(5) 0.116(5)
C21 0.195(6) 0.085(3) 0.072(3) -0.028(3) -0.029(3) 0.097(4)
C31 0.228(11) 0.088(8) 0.086(5) -0.001(8) -0.023(6) 0.122(9)
C61 0.209(19) 0.103(8) 0.129(8) 0.012(11) 0.000(16) 0.125(12)
C12 0.095(3) 0.068(2) 0.052(2) -0.0260(18) -0.019(2) 0.053(2)
C22 0.091(3) 0.087(3) 0.061(2) -0.032(2) -0.020(2) 0.065(3)
C32 0.085(3) 0.087(3) 0.060(2) -0.027(2) -0.002(2) 0.051(3)
C42 0.107(4) 0.096(3) 0.0406(18) -0.025(2) -0.017(2) 0.066(3)
C52 0.090(3) 0.071(3) 0.048(2) -0.0243(18) -0.021(2) 0.042(2)
C62 0.089(3) 0.059(2) 0.051(2) -0.0250(17) -0.0228(19) 0.038(2)
C72 0.103(4) 0.119(4) 0.080(3) -0.036(3) -0.028(3) 0.083(3)
C82 0.099(4) 0.070(3) 0.054(2) -0.022(2) -0.022(2) 0.032(3)

loop_
_atom_type_symbol
_atom_type_description
_atom_type_scat_dispersion_real
_atom_type_scat_dispersion_imag
_atom_type_scat_source
C C 0.0033 0.0016 'International Tables Vol C Tables 4.2.6.8 and 6.1.1.4'
H H 0.0000 0.0000 'International Tables Vol C Tables 4.2.6.8 and 6.1.1.4'
N N 0.0061 0.0033 'International Tables Vol C Tables 4.2.6.8 and 6.1.1.4'
Cl Cl 0.1484 0.1585 'International Tables Vol C Tables 4.2.6.8 and 6.1.1.4'
Fe Fe 0.3463 0.8444 'International Tables Vol C Tables 4.2.6.8 and 6.1.1.4'
Cs Cs -0.3680 2.1192 'International Tables Vol C Tables 4.2.6.8 and 6.1.1.4'

loop_
_geom_angle_atom_site_label_1
_geom_angle_atom_site_label_2
_geom_angle_atom_site_label_3
_geom_angle
_geom_angle_site_symmetry_1
_geom_angle_site_symmetry_3
N1 Fe1 N1 95.7(5) 6 .
N1 Fe1 N11 114.9(2) 6 .
N1 Fe1 N11 121.6(2) . .
N1 Fe1 N11 121.6(2) 6 6
N1 Fe1 N11 114.9(2) . 6
N11 Fe1 N11 90.50(19) . 6
N11 Fe1 Cl1 120.87(15) . .
N11 Fe1 Cl1 113.36(17) 6 .
N11 Fe1 Cl1 113.36(17) . 2_675
N11 Fe1 Cl1 120.87(15) 6 2_675
Cl1 Fe1 Cl1 99.5(4) . 2_675
N1 N1 Fe1 162.0(2) 4_465 .
Fe1 Cl1 Fe1 140.5(4) 4_465 .
C21 N11 C12 119.6(3) . .
C21 N11 Fe1 128.1(3) . .
C12 N11 Fe1 112.3(2) . .
C21 C11 H11A 109.5 . .
C21 C11 H11B 109.5 . .
H11A C11 H11B 109.5 . .
C21 C11 H11C 109.5 . .
H11A C11 H11C 109.5 . .
H11B C11 H11C 109.5 . .
N11 C21 C31 123.8(4) . .
N11 C21 C11 117.6(4) . .
C31 C21 C11 117.9(5) . .
C21 C31 C21 122.1(6) 6 .
C21 C31 C61 120.1(10) 6 .
C21 C31 C61 117.5(10) . .
C31 C61 H61A 109.5 . .
C31 C61 H61B 109.5 . .
H61A C61 H61B 109.5 . .
C31 C61 H61C 109.5 . .
H61A C61 H61C 109.5 . .
H61B C61 H61C 109.5 . .
C22 C12 C62 120.7(4) . .
C22 C12 N11 120.0(4) . .
C62 C12 N11 119.3(4) . .
C12 C22 C32 119.7(4) . .
C12 C22 C72 121.0(4) . .
C32 C22 C72 119.3(5) . .
C22 C32 C42 120.1(4) . .
C22 C32 H32 120.0 . .
C42 C32 H32 120.0 . .
C52 C42 C32 119.8(4) . .
C52 C42 H42 120.1 . .
C32 C42 H42 120.1 . .
C42 C52 C62 121.3(4) . .
C42 C52 H52 119.4 . .
C62 C52 H52 119.4 . .
C52 C62 C12 118.5(4) . .
C52 C62 C82 121.1(4) . .
C12 C62 C82 120.4(4) . .
C22 C72 H72A 109.5 . .
C22 C72 H72B 109.5 . .
H72A C72 H72B 109.5 . .
C22 C72 H72C 109.5 . .
H72A C72 H72C 109.5 . .
H72B C72 H72C 109.5 . .
C62 C82 H82A 109.5 . .
C62 C82 H82B 109.5 . .
H82A C82 H82B 109.5 . .
C62 C82 H82C 109.5 . .
H82A C82 H82C 109.5 . .
H82B C82 H82C 109.5 . .

loop_
_geom_bond_atom_site_label_1
_geom_bond_atom_site_label_2
_geom_bond_distance
_geom_bond_site_symmetry_2
Fe1 N1 1.829(5) 6
Fe1 N1 1.829(5) .
Fe1 N11 1.979(3) .
Fe1 N11 1.979(3) 6
Fe1 Cl1 2.505(3) .
Fe1 Cl1 2.505(3) 2_675
N1 N1 1.234(11) 4_465
Cl1 Fe1 2.505(3) 4_465
N11 C21 1.331(5) .
N11 C12 1.427(5) .
C11 C21 1.528(6) .
C11 H11A 0.9800 .
C11 H11B 0.9800 .
C11 H11C 0.9800 .
C21 C31 1.432(8) .
C31 C21 1.430(8) 6
C31 C61 1.535(8) .
C61 H61A 0.9800 .
C61 H61B 0.9800 .
C61 H61C 0.9800 .
C12 C22 1.384(6) .
C12 C62 1.403(5) .
C22 C32 1.390(6) .
C22 C72 1.507(6) .
C32 C42 1.397(6) .
C32 H32 0.9500 .
C42 C52 1.372(6) .
C42 H42 0.9500 .
C52 C62 1.394(6) .
C52 H52 0.9500 .
C62 C82 1.500(6) .
C72 H72A 0.9800 .
C72 H72B 0.9800 .
C72 H72C 0.9800 .
C82 H82A 0.9800 .
C82 H82B 0.9800 .
C82 H82C 0.9800 .

loop_
_geom_torsion_atom_site_label_1
_geom_torsion_atom_site_label_2
_geom_torsion_atom_site_label_3
_geom_torsion_atom_site_label_4
_geom_torsion
_geom_torsion_site_symmetry_1
_geom_torsion_site_symmetry_4
N1 Fe1 N1 N1 -5(2) 6 4_465
N11 Fe1 N1 N1 -129(2) . 4_465
N11 Fe1 N1 N1 123(2) 6 4_465
Cl1 Fe1 N1 N1 161(9) . 4_465
Cl1 Fe1 N1 N1 -6(3) 2_675 4_465
C12 N11 C21 C31 168.9(9) . .
Fe1 N11 C21 C31 -12.5(12) . .
C12 N11 C21 C11 -1.0(8) . .
Fe1 N11 C21 C11 177.5(4) . .
N11 C21 C31 C21 22.1(17) . 6
C11 C21 C31 C21 -168.0(11) . 6
N11 C21 C31 C61 -163.0(9) . .
C11 C21 C31 C61 6.9(16) . .
C21 N11 C12 C22 -89.2(5) . .
Fe1 N11 C12 C22 92.0(4) . .
C21 N11 C12 C62 92.0(5) . .
Fe1 N11 C12 C62 -86.8(4) . .
C62 C12 C22 C32 -0.2(6) . .
N11 C12 C22 C32 -179.0(3) . .
C62 C12 C22 C72 -178.8(3) . .
N11 C12 C22 C72 2.4(5) . .
C12 C22 C32 C42 0.7(6) . .
C72 C22 C32 C42 179.3(4) . .
C22 C32 C42 C52 -0.4(6) . .
C32 C42 C52 C62 -0.4(6) . .
C42 C52 C62 C12 0.9(6) . .
C42 C52 C62 C82 -178.9(4) . .
C22 C12 C62 C52 -0.6(5) . .
N11 C12 C62 C52 178.2(3) . .
C22 C12 C62 C82 179.2(3) . .
N11 C12 C62 C82 -2.0(5) . .
